data_1536419
loop_
_publ_author_name
'Palkina, K.K.'
'Maksimova, S.I.'
'Chibiskova, N.T.'
'Khusainova, R.Yu.'
'Mustaev, A.K.'

_publ_section_title
;
 The structures of the crystalline double tetracyclophosphate hydrates
 M(I) Ln P4 O12 . 6 (H2 O) (M(I)= K, Ln = Yb; M(I)= Cs, Ln = Tm)
;
_journal_name_full 'Zhurnal Neorganicheskoi Khimii'
_journal_page_first 859
_journal_page_last 862
_journal_volume 35
_journal_year 1990
_chemical_formula_sum 'H12 K O18 P4 Yb'
_chemical_name_systematic 'K Yb (P4 O12) (H2 O)6'
_space_group_IT_number 15
_symmetry_space_group_name_Hall '-C 2yc'
_symmetry_space_group_name_H-M 'C 1 2/c 1'
_cell_angle_alpha 90
_cell_angle_beta 90.64
_cell_angle_gamma 90
_cell_formula_units_Z 4
_cell_length_a 8.611
_cell_length_b 11.977
_cell_length_c 14.835
_cell_volume 1529.897
_citation_journal_id_ASTM ZNOKAQ
_cod_data_source_file Palkina_ZNOKAQ_1990_987.cif
_cod_data_source_block H12K1O18P4Yb1
_cod_original_formula_sum 'H12 K1 O18 P4 Yb1'
_cod_database_code 1536419

loop_
_symmetry_equiv_pos_as_xyz
x,y,z
-x,y,-z+1/2
-x,-y,-z
x,-y,z-1/2
x+1/2,y+1/2,z
-x+1/2,y+1/2,-z+1/2
-x+1/2,-y+1/2,-z
x+1/2,-y+1/2,z-1/2

loop_
_atom_site_label
_atom_site_type_symbol
_atom_site_fract_x
_atom_site_fract_y
_atom_site_fract_z
_atom_site_occupancy
_atom_site_U_iso_or_equiv
H1 H+1 0.04 0.29 0.37 1 0.0
O6 O-2 0.1533 0.396 0.4395 1 0.0
H2 H+1 0.14 0.26 0.12 1 0.0
H3 H+1 0.3 0.18 0.32 1 0.0
O2 O-2 0.291 0.4327 -0.007 1 0.0
O7 O-2 0.032 0.2393 0.1358 1 0.0
O3 O-2 0.1304 0.0073 0.3544 1 0.0
O8 O-2 0.4596 0.1243 0.3836 1 0.0
Yb1 Yb+3 0 0.10898 0.25 1 0.0
P1 P+5 0.3828 0.41 0.0841 1 0.0
O5 O-2 0.1903 0.0156 0.1689 1 0.0
H4 H+1 0.26 0.23 0.23 1 0.0
O1 O-2 0.4425 0.3977 0.4496 1 0.0
K1 K+1 0 0.4627 0.25 1 0.0
P2 P+5 0.2897 0.4663 0.4219 1 0.0
O9 O-2 0.2333 0.21162 0.2778 1 0.0
O4 O-2 0.3317 0.2989 0.1162 1 0.0
